data_4021885
loop_
_publ_author_name
'Benjamin D. Stevens'
'Christopher J. Bungard'
'Scott G. Nelson'

_publ_section_title
;
 Strategies for Expanding Structural Diversity Available from
 Olefin Isomerization-Claisen Rearrangement Reactions
;
_journal_name_full 'Journal of Organic Chemistry'
_journal_page_first 6397
_journal_page_last 6402
_journal_paper_doi 10.1021/jo0605851
_journal_volume 71
_journal_year 2006
_chemical_formula_sum 'C20.5 H20 O3'
_chemical_formula_weight 314.36
_chemical_name_systematic
; 
 ? 
;
_space_group_IT_number 14
_symmetry_cell_setting monoclinic
_symmetry_space_group_name_Hall '-P 2yn'
_symmetry_space_group_name_H-M 'P 1 21/n 1'
_atom_sites_solution_hydrogens geom
_atom_sites_solution_primary direct
_atom_sites_solution_secondary difmap
_audit_creation_method SHELXL-97
_cell_angle_alpha 90.00
_cell_angle_beta 106.2630(10)
_cell_angle_gamma 90.00
_cell_formula_units_Z 8
_cell_length_a 10.3590(5)
_cell_length_b 21.7109(10)
_cell_length_c 16.1006(7)
_cell_measurement_reflns_used 3677
_cell_measurement_temperature 295(2)
_cell_measurement_theta_max 21.01
_cell_measurement_theta_min 2.25
_cell_volume 3476.2(3)
_computing_cell_refinement 'Bruker SMART'
_computing_data_collection 'Bruker SMART'
_computing_data_reduction 'Bruker SAINT'
_computing_molecular_graphics 'Bruker SHELXTL'
_computing_publication_material 'Bruker SHELXTL'
_computing_structure_refinement 'SHELXL-97 (Sheldrick, 1997)'
_computing_structure_solution 'SHELXS-97 (Sheldrick, 1990)'
_diffrn_ambient_temperature 295(2)
_diffrn_measured_fraction_theta_full 1.000
_diffrn_measured_fraction_theta_max 1.000
_diffrn_measurement_device_type 'CCD area detector'
_diffrn_measurement_method 'phi and omega scans'
_diffrn_radiation_monochromator graphite
_diffrn_radiation_source 'fine-focus sealed tube'
_diffrn_radiation_type MoK\a
_diffrn_radiation_wavelength 0.71073
_diffrn_reflns_av_R_equivalents 0.0685
_diffrn_reflns_av_sigmaI/netI 0.0566
_diffrn_reflns_limit_h_max 12
_diffrn_reflns_limit_h_min -12
_diffrn_reflns_limit_k_max 25
_diffrn_reflns_limit_k_min -25
_diffrn_reflns_limit_l_max 19
_diffrn_reflns_limit_l_min -19
_diffrn_reflns_number 27806
_diffrn_reflns_theta_full 25.00
_diffrn_reflns_theta_max 25.00
_diffrn_reflns_theta_min 1.62
_exptl_absorpt_coefficient_mu 0.080
_exptl_absorpt_correction_T_max 0.9937
_exptl_absorpt_correction_T_min 0.9788
_exptl_absorpt_correction_type none
_exptl_crystal_density_diffrn 1.201
_exptl_crystal_density_meas 0
_exptl_crystal_density_method 'not measured'
_exptl_crystal_F_000 1336
_exptl_crystal_size_max 0.27
_exptl_crystal_size_mid 0.21
_exptl_crystal_size_min 0.08
_refine_diff_density_max 0.176
_refine_diff_density_min -0.129
_refine_diff_density_rms 0.031
_refine_ls_extinction_method none
_refine_ls_goodness_of_fit_ref 1.079
_refine_ls_hydrogen_treatment mixed
_refine_ls_matrix_type full
_refine_ls_number_parameters 432
_refine_ls_number_reflns 6121
_refine_ls_number_restraints 0
_refine_ls_restrained_S_all 1.079
_refine_ls_R_factor_all 0.1535
_refine_ls_R_factor_gt 0.0764
_refine_ls_shift/su_max 0.070
_refine_ls_shift/su_mean 0.004
_refine_ls_structure_factor_coef Fsqd
_refine_ls_weighting_details 'calc w=1/[\s^2^(Fo^2^)+(0.0781P)^2^+0.0000P] where P=(Fo^2^+2Fc^2^)/3'
_refine_ls_weighting_scheme calc
_refine_ls_wR_factor_gt 0.1658
_refine_ls_wR_factor_ref 0.1899
_reflns_number_gt 3117
_reflns_number_total 6121
_reflns_threshold_expression >2sigma(I)
_cod_data_source_file jo0605851si20060503_023242.cif
_cod_depositor_comments
;
The following automatic conversions were performed:
'_symmetry_cell_setting' value 'Monoclinic' changed to 'monoclinic'
according to '/home/saulius/struct/CIF-dictionaries/cif_core.dic'
dictionary named 'cif_core.dic' version 2.4.1 from 2010-06-29.

Automatic conversion script
Id: cif_fix_enum 1527 2010-12-29 10:47:43Z saulius 
;
_cod_original_sg_symbol_H-M 'P 21/n'
_cod_original_formula_sum 'C20.50 H20 O3'
_cod_database_code 4021885

loop_
_symmetry_equiv_pos_as_xyz
'x, y, z'
'-x+1/2, y+1/2, -z+1/2'
'-x, -y, -z'
'x-1/2, -y-1/2, z-1/2'

loop_
_atom_site_label
_atom_site_type_symbol
_atom_site_fract_x
_atom_site_fract_y
_atom_site_fract_z
_atom_site_U_iso_or_equiv
_atom_site_adp_type
_atom_site_occupancy
_atom_site_symmetry_multiplicity
_atom_site_calc_flag
_atom_site_refinement_flags
O1 O 0.5103(3) 0.18575(11) 0.81349(18) 0.0842(8) Uani 1 1 d .
O2 O 0.4256(3) 0.16789(13) 0.9197(2) 0.1132(10) Uani 1 1 d .
O3 O 0.3413(3) 0.30835(13) 0.75064(18) 0.0891(9) Uani 1 1 d .
H3 H 0.284(5) 0.339(2) 0.760(3) 0.15(2) Uiso 1 1 d .
O4 O 0.4473(3) -0.09969(11) 0.8336(2) 0.0849(8) Uani 1 1 d .
O5 O 0.2896(3) -0.08936(15) 0.7132(2) 0.1300(12) Uani 1 1 d .
O6 O 0.4358(2) 0.04357(12) 0.88108(16) 0.0737(7) Uani 1 1 d .
H6 H 0.442(5) 0.087(2) 0.884(3) 0.16(2) Uiso 1 1 d .
C1 C 0.4619(4) 0.31318(15) 0.8180(2) 0.0647(9) Uani 1 1 d .
H1A H 0.4761 0.3562 0.8370 0.078 Uiso 1 1 calc R
C2 C 0.4581(4) 0.27305(16) 0.8937(2) 0.0819(11) Uani 1 1 d .
H2A H 0.5341 0.2834 0.9425 0.098 Uiso 1 1 calc R
H2B H 0.3767 0.2821 0.9100 0.098 Uiso 1 1 calc R
C3 C 0.4618(4) 0.20615(19) 0.8761(3) 0.0802(11) Uani 1 1 d .
C4 C 0.5503(4) 0.22637(17) 0.7534(2) 0.0806(11) Uani 1 1 d .
H4A H 0.4800 0.2262 0.6990 0.097 Uiso 1 1 calc R
H4B H 0.6310 0.2099 0.7425 0.097 Uiso 1 1 calc R
C5 C 0.5770(3) 0.29220(15) 0.7836(2) 0.0651(9) Uani 1 1 d .
H5A H 0.6603 0.2934 0.8311 0.078 Uiso 1 1 calc R
C6 C 0.5938(4) 0.33470(17) 0.7102(2) 0.0766(11) Uani 1 1 d .
H6A H 0.5076 0.3360 0.6653 0.092 Uiso 1 1 calc R
C7 C 0.6253(4) 0.39803(18) 0.7441(2) 0.0730(10) Uani 1 1 d .
H7A H 0.7093 0.4043 0.7832 0.088 Uiso 1 1 calc R
C8 C 0.5462(4) 0.44603(17) 0.7244(2) 0.0689(10) Uani 1 1 d .
H8A H 0.4648 0.4396 0.6827 0.083 Uiso 1 1 calc R
C9 C 0.5696(4) 0.50861(17) 0.7595(2) 0.0652(9) Uani 1 1 d .
C10 C 0.4646(4) 0.54852(17) 0.7491(2) 0.0688(10) Uani 1 1 d .
H10A H 0.3798 0.5366 0.7156 0.083 Uiso 1 1 calc R
C11 C 0.4807(4) 0.60731(18) 0.7877(2) 0.0710(10) Uani 1 1 d .
C12 C 0.3731(5) 0.6480(2) 0.7796(3) 0.0959(13) Uani 1 1 d .
H12A H 0.2876 0.6369 0.7463 0.115 Uiso 1 1 calc R
C13 C 0.3923(7) 0.7034(2) 0.8199(4) 0.1093(16) Uani 1 1 d .
H13A H 0.3197 0.7301 0.8131 0.131 Uiso 1 1 calc R
C14 C 0.5179(8) 0.7213(2) 0.8710(4) 0.1177(19) Uani 1 1 d .
H14A H 0.5287 0.7592 0.8988 0.141 Uiso 1 1 calc R
C15 C 0.6251(6) 0.6833(2) 0.8804(3) 0.1047(15) Uani 1 1 d .
H15A H 0.7092 0.6952 0.9149 0.126 Uiso 1 1 calc R
C16 C 0.6091(4) 0.62523(17) 0.8377(2) 0.0731(10) Uani 1 1 d .
C17 C 0.7184(4) 0.5848(2) 0.8451(3) 0.0881(12) Uani 1 1 d .
H17A H 0.8046 0.5971 0.8755 0.106 Uiso 1 1 calc R
C18 C 0.6987(4) 0.52784(19) 0.8082(3) 0.0812(11) Uani 1 1 d .
H18A H 0.7713 0.5013 0.8153 0.097 Uiso 1 1 calc R
C19 C 0.6993(5) 0.3105(2) 0.6692(3) 0.1272(18) Uani 1 1 d .
H19A H 0.7017 0.3362 0.6211 0.191 Uiso 1 1 calc R
H19B H 0.6770 0.2691 0.6493 0.191 Uiso 1 1 calc R
H19C H 0.7859 0.3108 0.7112 0.191 Uiso 1 1 calc R
C20 C 0.5235(3) 0.02580(14) 0.8311(2) 0.0573(8) Uani 1 1 d .
H20A H 0.5687 0.0620 0.8161 0.069 Uiso 1 1 calc R
C21 C 0.4396(4) -0.00582(16) 0.7495(2) 0.0724(10) Uani 1 1 d .
H21A H 0.3650 0.0208 0.7215 0.087 Uiso 1 1 calc R
H21B H 0.4945 -0.0110 0.7100 0.087 Uiso 1 1 calc R
C22 C 0.3856(4) -0.0668(2) 0.7646(3) 0.0837(11) Uani 1 1 d .
C23 C 0.5528(3) -0.07455(15) 0.9042(2) 0.0679(9) Uani 1 1 d .
H23A H 0.6177 -0.1069 0.9271 0.082 Uiso 1 1 calc R
H23B H 0.5139 -0.0624 0.9500 0.082 Uiso 1 1 calc R
C24 C 0.6263(3) -0.02006(13) 0.88139(19) 0.0526(8) Uani 1 1 d .
H24A H 0.6787 -0.0346 0.8432 0.063 Uiso 1 1 calc R
C25 C 0.7251(3) 0.00672(15) 0.9630(2) 0.0590(9) Uani 1 1 d .
H25A H 0.6740 0.0171 1.0039 0.071 Uiso 1 1 calc R
C26 C 0.7888(3) 0.06425(17) 0.9432(2) 0.0627(9) Uani 1 1 d .
H26A H 0.8352 0.0617 0.9015 0.075 Uiso 1 1 calc R
C27 C 0.7856(3) 0.11875(16) 0.9795(2) 0.0653(9) Uani 1 1 d .
H27A H 0.7379 0.1207 1.0205 0.078 Uiso 1 1 calc R
C28 C 0.8477(3) 0.17634(16) 0.9629(2) 0.0633(9) Uani 1 1 d .
C29 C 0.8267(3) 0.22982(17) 1.0026(2) 0.0677(9) Uani 1 1 d .
H29A H 0.7743 0.2284 1.0410 0.081 Uiso 1 1 calc R
C30 C 0.8815(4) 0.28685(17) 0.9876(2) 0.0681(10) Uani 1 1 d .
C31 C 0.8568(4) 0.3425(2) 1.0254(3) 0.0965(13) Uani 1 1 d .
H31A H 0.8033 0.3423 1.0632 0.116 Uiso 1 1 calc R
C32 C 0.9100(6) 0.3966(2) 1.0076(4) 0.1120(16) Uani 1 1 d .
H32A H 0.8910 0.4330 1.0321 0.134 Uiso 1 1 calc R
C33 C 0.9927(6) 0.3975(3) 0.9528(4) 0.1174(18) Uani 1 1 d .
H33A H 1.0298 0.4345 0.9418 0.141 Uiso 1 1 calc R
C34 C 1.0197(5) 0.3451(3) 0.9155(3) 0.1055(14) Uani 1 1 d .
H34A H 1.0758 0.3464 0.8795 0.127 Uiso 1 1 calc R
C35 C 0.9634(4) 0.2884(2) 0.9309(3) 0.0819(11) Uani 1 1 d .
C36 C 0.9859(4) 0.2336(2) 0.8920(3) 0.0956(13) Uani 1 1 d .
H36A H 1.0415 0.2341 0.8556 0.115 Uiso 1 1 calc R
C37 C 0.9289(4) 0.17949(19) 0.9059(2) 0.0833(11) Uani 1 1 d .
H37A H 0.9438 0.1441 0.8773 0.100 Uiso 1 1 calc R
C38 C 0.8328(4) -0.04028(17) 1.0066(2) 0.0815(11) Uani 1 1 d .
H38A H 0.8895 -0.0231 1.0592 0.122 Uiso 1 1 calc R
H38B H 0.8861 -0.0503 0.9684 0.122 Uiso 1 1 calc R
H38C H 0.7904 -0.0769 1.0197 0.122 Uiso 1 1 calc R
C39 C 0.6398(10) 0.4874(8) 0.0415(6) 0.207(4) Uani 1 1 d .
C40 C 0.5812(17) 0.5391(5) 0.0387(6) 0.190(3) Uani 1 1 d .
C41 C 0.4504(14) 0.5515(3) 0.0077(6) 0.157(2) Uani 1 1 d .

loop_
_atom_site_aniso_label
_atom_site_aniso_U_11
_atom_site_aniso_U_22
_atom_site_aniso_U_33
_atom_site_aniso_U_23
_atom_site_aniso_U_13
_atom_site_aniso_U_12
O1 0.116(2) 0.0556(15) 0.0859(18) 0.0016(14) 0.0358(17) 0.0128(14)
O2 0.168(3) 0.0700(19) 0.117(2) 0.0162(17) 0.065(2) 0.0023(18)
O3 0.0706(19) 0.0801(19) 0.102(2) -0.0084(15) 0.0004(17) 0.0137(15)
O4 0.0835(19) 0.0647(16) 0.100(2) -0.0016(15) 0.0154(17) -0.0216(14)
O5 0.102(2) 0.138(3) 0.127(3) -0.003(2) -0.006(2) -0.059(2)
O6 0.0766(17) 0.0671(17) 0.0888(18) 0.0043(14) 0.0419(14) 0.0078(13)
C1 0.076(3) 0.052(2) 0.064(2) -0.0058(17) 0.015(2) 0.0079(17)
C2 0.109(3) 0.064(3) 0.080(3) 0.000(2) 0.039(2) 0.000(2)
C3 0.094(3) 0.068(3) 0.078(3) 0.011(2) 0.023(2) 0.008(2)
C4 0.099(3) 0.073(3) 0.074(3) 0.004(2) 0.032(2) 0.021(2)
C5 0.071(2) 0.059(2) 0.063(2) -0.0022(18) 0.0145(19) 0.0139(17)
C6 0.091(3) 0.076(3) 0.067(2) 0.008(2) 0.029(2) 0.015(2)
C7 0.075(2) 0.077(3) 0.066(2) 0.004(2) 0.018(2) 0.000(2)
C8 0.075(3) 0.077(3) 0.052(2) 0.0072(19) 0.0144(19) 0.003(2)
C9 0.068(3) 0.075(3) 0.057(2) 0.0054(19) 0.025(2) -0.001(2)
C10 0.075(3) 0.074(3) 0.059(2) 0.0100(19) 0.021(2) -0.003(2)
C11 0.085(3) 0.074(3) 0.059(2) 0.011(2) 0.028(2) -0.001(2)
C12 0.112(4) 0.087(3) 0.096(3) 0.018(3) 0.040(3) 0.020(3)
C13 0.153(5) 0.078(4) 0.116(4) 0.017(3) 0.071(4) 0.023(3)
C14 0.199(7) 0.070(3) 0.106(4) 0.001(3) 0.079(5) -0.011(4)
C15 0.144(5) 0.083(3) 0.095(3) 0.002(3) 0.046(3) -0.022(3)
C16 0.091(3) 0.063(3) 0.069(2) 0.007(2) 0.030(2) -0.008(2)
C17 0.079(3) 0.096(3) 0.087(3) 0.005(3) 0.020(2) -0.016(3)
C18 0.070(3) 0.087(3) 0.089(3) 0.001(2) 0.027(2) 0.002(2)
C19 0.175(5) 0.099(3) 0.144(4) 0.010(3) 0.106(4) 0.018(3)
C20 0.059(2) 0.060(2) 0.055(2) 0.0032(17) 0.0193(18) -0.0090(17)
C21 0.064(2) 0.081(3) 0.068(2) 0.004(2) 0.0132(19) -0.0131(19)
C22 0.072(3) 0.091(3) 0.087(3) -0.009(3) 0.020(3) -0.022(2)
C23 0.074(2) 0.059(2) 0.073(2) 0.0025(19) 0.025(2) 0.0029(18)
C24 0.0529(19) 0.0540(19) 0.055(2) 0.0005(16) 0.0217(17) 0.0026(15)
C25 0.059(2) 0.070(2) 0.052(2) -0.0025(17) 0.0219(17) 0.0000(18)
C26 0.055(2) 0.079(3) 0.056(2) -0.0108(19) 0.0180(17) -0.0045(18)
C27 0.062(2) 0.078(3) 0.056(2) -0.0022(19) 0.0183(18) -0.0015(18)
C28 0.062(2) 0.069(2) 0.056(2) -0.0022(18) 0.0119(18) -0.0046(18)
C29 0.067(2) 0.074(3) 0.059(2) -0.004(2) 0.0117(18) -0.0028(19)
C30 0.072(2) 0.064(3) 0.058(2) 0.0002(19) 0.002(2) -0.0034(19)
C31 0.114(3) 0.082(3) 0.086(3) -0.010(3) 0.015(3) -0.006(3)
C32 0.138(4) 0.074(3) 0.104(4) 0.001(3) 0.001(3) -0.012(3)
C33 0.134(5) 0.096(4) 0.100(4) 0.029(3) -0.003(4) -0.025(3)
C34 0.114(4) 0.096(4) 0.099(3) 0.018(3) 0.019(3) -0.012(3)
C35 0.081(3) 0.084(3) 0.076(3) 0.014(2) 0.012(2) -0.007(2)
C36 0.098(3) 0.105(4) 0.097(3) 0.003(3) 0.048(3) -0.010(3)
C37 0.091(3) 0.084(3) 0.082(3) -0.004(2) 0.035(2) -0.008(2)
C38 0.075(3) 0.093(3) 0.071(2) 0.007(2) 0.010(2) 0.007(2)
C39 0.197(9) 0.243(11) 0.176(8) -0.068(9) 0.045(7) 0.017(10)
C40 0.226(12) 0.177(9) 0.166(7) 0.016(6) 0.053(9) 0.023(8)
C41 0.177(8) 0.162(6) 0.124(5) -0.025(5) 0.026(5) -0.020(7)

loop_
_atom_type_symbol
_atom_type_description
_atom_type_scat_dispersion_real
_atom_type_scat_dispersion_imag
_atom_type_scat_source
C C 0.0033 0.0016 'International Tables Vol C Tables 4.2.6.8 and 6.1.1.4'
H H 0.0000 0.0000 'International Tables Vol C Tables 4.2.6.8 and 6.1.1.4'
O O 0.0106 0.0060 'International Tables Vol C Tables 4.2.6.8 and 6.1.1.4'

loop_
_geom_angle_atom_site_label_1
_geom_angle_atom_site_label_2
_geom_angle_atom_site_label_3
_geom_angle
_geom_angle_site_symmetry_3
C3 O1 C4 123.0(3) .
C22 O4 C23 122.5(3) .
O3 C1 C2 111.1(3) .
O3 C1 C5 108.3(3) .
C2 C1 C5 108.8(3) .
C3 C2 C1 113.8(3) .
O2 C3 O1 117.2(4) .
O2 C3 C2 122.1(4) .
O1 C3 C2 120.6(4) .
O1 C4 C5 114.9(3) .
C4 C5 C1 108.0(3) .
C4 C5 C6 111.6(3) .
C1 C5 C6 111.6(3) .
C7 C6 C19 111.7(3) .
C7 C6 C5 109.4(3) .
C19 C6 C5 112.0(3) .
C8 C7 C6 126.3(4) .
C7 C8 C9 128.3(4) .
C10 C9 C18 118.6(4) .
C10 C9 C8 120.1(3) .
C18 C9 C8 121.1(3) .
C9 C10 C11 122.0(4) .
C12 C11 C16 118.7(4) .
C12 C11 C10 122.6(4) .
C16 C11 C10 118.7(4) .
C13 C12 C11 120.7(5) .
C12 C13 C14 121.3(5) .
C15 C14 C13 119.9(5) .
C14 C15 C16 120.3(5) .
C11 C16 C17 119.0(4) .
C11 C16 C15 119.1(4) .
C17 C16 C15 121.9(5) .
C18 C17 C16 120.6(4) .
C17 C18 C9 120.9(4) .
O6 C20 C24 109.9(2) .
O6 C20 C21 108.0(3) .
C24 C20 C21 108.1(3) .
C22 C21 C20 114.3(3) .
O5 C22 O4 117.9(4) .
O5 C22 C21 121.8(4) .
O4 C22 C21 120.2(4) .
O4 C23 C24 115.3(3) .
C23 C24 C20 108.6(2) .
C23 C24 C25 110.5(3) .
C20 C24 C25 114.1(3) .
C26 C25 C38 110.4(3) .
C26 C25 C24 111.3(3) .
C38 C25 C24 111.5(3) .
C27 C26 C25 126.0(3) .
C26 C27 C28 128.0(3) .
C29 C28 C37 117.6(3) .
C29 C28 C27 120.2(3) .
C37 C28 C27 122.2(3) .
C28 C29 C30 122.6(3) .
C31 C30 C29 123.3(4) .
C31 C30 C35 118.3(4) .
C29 C30 C35 118.4(4) .
C32 C31 C30 121.0(5) .
C31 C32 C33 120.2(5) .
C34 C33 C32 120.7(5) .
C33 C34 C35 120.6(5) .
C36 C35 C34 122.4(5) .
C36 C35 C30 118.5(4) .
C34 C35 C30 119.1(4) .
C37 C36 C35 121.9(4) .
C36 C37 C28 120.9(4) .
C40 C39 C41 106.8(10) 3_665
C39 C40 C41 128.1(11) .
C40 C41 C39 124.0(9) 3_665

loop_
_geom_bond_atom_site_label_1
_geom_bond_atom_site_label_2
_geom_bond_distance
_geom_bond_site_symmetry_2
O1 C3 1.322(4) .
O1 C4 1.452(4) .
O2 C3 1.212(4) .
O3 C1 1.410(4) .
O4 C22 1.325(5) .
O4 C23 1.446(4) .
O5 C22 1.206(4) .
O6 C20 1.426(4) .
C1 C2 1.507(4) .
C1 C5 1.518(4) .
C2 C3 1.482(5) .
C4 C5 1.510(5) .
C5 C6 1.548(5) .
C6 C7 1.482(5) .
C6 C19 1.521(5) .
C7 C8 1.309(4) .
C8 C9 1.466(5) .
C9 C10 1.363(5) .
C9 C18 1.411(5) .
C10 C11 1.409(5) .
C11 C12 1.399(5) .
C11 C16 1.403(5) .
C12 C13 1.355(6) .
C13 C14 1.386(7) .
C14 C15 1.357(6) .
C15 C16 1.423(6) .
C16 C17 1.410(5) .
C17 C18 1.362(5) .
C20 C24 1.516(4) .
C20 C21 1.521(4) .
C21 C22 1.483(5) .
C23 C24 1.507(4) .
C24 C25 1.536(4) .
C25 C26 1.488(4) .
C25 C38 1.530(4) .
C26 C27 1.324(4) .
C27 C28 1.464(4) .
C28 C29 1.372(4) .
C28 C37 1.411(5) .
C29 C30 1.411(5) .
C30 C31 1.408(5) .
C30 C35 1.411(5) .
C31 C32 1.361(6) .
C32 C33 1.390(6) .
C33 C34 1.351(6) .
C34 C35 1.413(6) .
C35 C36 1.394(5) .
C36 C37 1.361(5) .
C39 C40 1.271(10) .
C39 C41 1.342(10) 3_665
C40 C41 1.334(11) .
C41 C39 1.342(10) 3_665
